data_9001508
loop_
_publ_author_name
'Van Derveer, D. G.'
'Swihart, G. H.'
'Sen Gupta, P. K.'
'Grew, E. S.'

_publ_section_title
;
 Cation occupancies in serendibite: A crystal structure study
 Sample from Johnsburg, New York
 Displacement parameters obtained from ICSD
;
_journal_name_full 'American Mineralogist'
_journal_page_first 195
_journal_page_last 203
_journal_volume 78
_journal_year 1993
_chemical_formula_sum 'Al5 B1.632 Ca1.598 Mg2 Na0.402 O20 Si3.368'
_chemical_name_mineral Serendibite
_space_group_IT_number 2
_symmetry_space_group_name_Hall '-P 1'
_symmetry_space_group_name_H-M 'P -1'
_cell_angle_alpha 106.37
_cell_angle_beta 96.10
_cell_angle_gamma 124.38
_cell_formula_units_Z 2
_cell_length_a 10.010
_cell_length_b 10.393
_cell_length_c 8.631
_cell_volume 669.890
_database_code_amcsd 0001546
_exptl_crystal_density_diffrn 3.416
_cod_original_formula_sum 'B1.632 Si3.368 Al5 Mg2 (Ca1.598 Na.402) O20'
_cod_database_code 9001508

loop_
_space_group_symop_operation_xyz
x,y,z
-x,-y,-z

loop_
_atom_site_aniso_label
_atom_site_aniso_U_11
_atom_site_aniso_U_22
_atom_site_aniso_U_33
_atom_site_aniso_U_12
_atom_site_aniso_U_13
_atom_site_aniso_U_23
B1 0.00970 0.00810 0.00610 0.00660 0.00230 0.00280
Si1 0.00970 0.00810 0.00610 0.00660 0.00230 0.00280
Si2 0.00690 0.00700 0.00620 0.00420 0.00180 0.00290
Al3_1 0.00630 0.00550 0.00550 0.00370 0.00210 0.00270
B4 0.00580 0.00650 0.00760 0.00270 0.00200 0.00380
Si4 0.00580 0.00650 0.00760 0.00270 0.00200 0.00380
Si5 0.00770 0.00750 0.00790 0.00480 0.00270 0.00190
Si6 0.00650 0.00600 0.00560 0.00400 0.00220 0.00220
Al1 0.00630 0.00580 0.00500 0.00410 0.00180 0.00210
Al2 0.00590 0.00540 0.00540 0.00350 0.00210 0.00190
Al3_2 0.00630 0.00810 0.00630 0.00480 0.00250 0.00320
Al4 0.00790 0.00880 0.00830 0.00550 0.00330 0.00410
Mg5 0.00420 0.00610 0.00550 0.00370 0.00280 0.00420
Mg6 0.00440 0.00660 0.00760 0.00370 0.00270 0.00440
Al7 0.00660 0.00560 0.00600 0.00400 0.00250 0.00250
Ca8 0.01000 0.00970 0.00850 0.00670 0.00400 0.00450
Na8 0.01000 0.00970 0.00850 0.00670 0.00400 0.00450
Ca9 0.00620 0.01050 0.01070 0.00400 0.00290 0.00520
Na9 0.00620 0.01050 0.01070 0.00400 0.00290 0.00520
O1 0.00990 0.01060 0.01090 0.00700 0.00270 0.00390
O2 0.01050 0.01000 0.00740 0.00710 0.00280 0.00350
O3 0.01300 0.01160 0.01290 0.00710 0.00450 0.00170
O4 0.00800 0.00770 0.00700 0.00440 0.00330 0.00290
O5 0.00940 0.00940 0.00920 0.00560 0.00130 0.00260
O6 0.00720 0.00910 0.01050 0.00480 0.00240 0.00400
O7 0.01280 0.01060 0.01310 0.00640 0.00770 0.00630
O8 0.00800 0.00810 0.00910 0.00490 0.00230 0.00410
O9 0.01540 0.01010 0.00890 0.00930 0.00330 0.00400
O10 0.00970 0.00970 0.01000 0.00500 0.00150 0.00440
O11 0.00870 0.00980 0.01230 0.00580 0.00400 0.00460
O12 0.00850 0.00820 0.00850 0.00510 0.00010 0.00150
O13 0.01270 0.00970 0.01080 0.00740 0.00520 0.00380
O14 0.00940 0.00810 0.00760 0.00540 0.00340 0.00350
O15 0.00850 0.01070 0.00890 0.00690 0.00310 0.00370
O16 0.00890 0.01000 0.00750 0.00500 0.00230 0.00090
O17 0.01030 0.00840 0.00880 0.00580 0.00430 0.00510
O18 0.01100 0.01060 0.00880 0.00670 0.00290 0.00430
O19 0.01010 0.01000 0.01180 0.00530 0.00670 0.00390
O20 0.01980 0.01840 0.00990 0.01480 0.00640 0.00520

loop_
_atom_site_label
_atom_site_fract_x
_atom_site_fract_y
_atom_site_fract_z
_atom_site_occupancy
B1 0.46510 0.23570 0.33040 0.65200
Si1 0.46510 0.23570 0.33040 0.34800
Si2 0.98393 0.22828 0.34086 1.00000
Al3_1 0.78569 0.34446 0.23325 1.00000
B4 0.26880 0.32900 0.21970 0.98000
Si4 0.26880 0.32900 0.21970 0.02000
Si5 0.64333 0.94317 0.44362 1.00000
Si6 0.35610 0.55441 0.05422 1.00000
Al1 0.00000 0.00000 0.50000 1.00000
Al2 0.00000 0.50000 0.00000 1.00000
Al3_2 0.31197 0.85596 0.17246 1.00000
Al4 0.77752 0.82192 0.14551 1.00000
Mg5 0.09481 0.94392 0.06251 1.00000
Mg6 0.59383 0.93901 0.05623 1.00000
Al7 0.99816 0.74020 0.25928 1.00000
Ca8 0.21564 0.62437 0.39800 0.77500
Na8 0.21564 0.62437 0.39800 0.22500
Ca9 0.64732 0.60051 0.38263 0.82300
Na9 0.64732 0.60051 0.38263 0.17700
O1 0.35310 0.06470 0.17360 1.00000
O2 0.84480 0.04960 0.16820 1.00000
O3 0.54090 0.95300 0.28900 1.00000
O4 0.01430 0.93360 0.27750 1.00000
O5 0.24090 0.86840 0.38180 1.00000
O6 0.76230 0.88190 0.38300 1.00000
O7 0.48990 0.20960 0.49480 1.00000
O8 0.95730 0.78810 0.48250 1.00000
O9 0.90040 0.32590 0.38020 1.00000
O10 0.38390 0.32540 0.34500 1.00000
O11 0.65160 0.16330 0.04620 1.00000
O12 0.16100 0.17600 0.06180 1.00000
O13 0.53620 0.71010 0.04880 1.00000
O14 0.06860 0.72600 0.06460 1.00000
O15 0.24070 0.61560 0.11680 1.00000
O16 0.75330 0.61290 0.13500 1.00000
O17 0.38930 0.48670 0.19310 1.00000
O18 0.95200 0.52590 0.21580 1.00000
O19 0.16550 0.35860 0.31250 1.00000
O20 0.65580 0.36800 0.33330 1.00000

loop_
_cod_changelog_entry_id
_cod_changelog_entry_author
_cod_changelog_entry_date
_cod_changelog_entry_text
1
;cod-tools version 3.10.1
Id: cif_fix_AMCSD_atom_labels 10224 2024-08-07 11:09:31Z saulius
;
2024-08-07T19:38:14+03:00
;Changed the following '_atom_site_label' values:
the first duplicated label 'Al3'  converted to 'Al3_1'
duplicated label 'Al3' at index 10 converted to 'Al3_2'
;

loop_
_cod_related_entry_id
_cod_related_entry_database
_cod_related_entry_code
1 AMCSD 0001546
